data_4320830
loop_
_publ_author_name
'Olga A. Gerasimchuk'
'Susan Mason'
'Jos\'e M. Llinares'
'Maoping Song'
'Nathaniel W. Alcock'
'Kristin Bowman-James'

_publ_section_title
;
 Binding of Phosphate with a Simple Hexaaza Polyammonium Macrocycle
;
_journal_name_full 'Inorganic Chemistry'
_journal_page_first 1371
_journal_page_last 1375
_journal_paper_doi 10.1021/ic9911116
_journal_volume 39
_journal_year 2000
_chemical_formula_sum 'C20 H70 N6 O32 P8'
_chemical_formula_weight 1154.58
_chemical_name_systematic
; 
 ? 
;
_space_group_IT_number 14
_symmetry_cell_setting monoclinic
_symmetry_space_group_name_Hall '-P 2ybc'
_symmetry_space_group_name_H-M 'P 1 21/c 1'
_atom_sites_solution_hydrogens geom
_atom_sites_solution_primary direct
_atom_sites_solution_secondary difmap
_audit_creation_method SHELXL
_cell_angle_alpha 90.00
_cell_angle_beta 102.918(7)
_cell_angle_gamma 90.00
_cell_formula_units_Z 2
_cell_length_a 10.0197(8)
_cell_length_b 12.5425(10)
_cell_length_c 19.235(2)
_cell_measurement_reflns_used 16
_cell_measurement_temperature 293(2)
_cell_measurement_theta_max 18.35
_cell_measurement_theta_min 16.85
_cell_volume 2356.1(4)
_computing_cell_refinement
;
TeXsan-TeXray (Molecular Structure Corporation, 1985)
;
_computing_data_collection
;
TeXsan-TeXray (Molecular Structure Corporation, 1985)
;
_computing_data_reduction
;
TeXsan-TeXray (Molecular Structure Corporation, 1985)
;
_computing_molecular_graphics 'SHELXL-96 (Sheldrick, 1996)'
_computing_publication_material 'SHELXL-96 (Sheldrick, 1996)'
_computing_structure_refinement 'SHELXL-96 (Sheldrick, 1996)'
_computing_structure_solution
;
TeXsan-TeXray (Molecular Structure Corporation, 1985)
;
_diffrn_ambient_temperature 293(2)
_diffrn_measurement_device 'Rigaku AFC5R'
_diffrn_measurement_method \w-2\t
_diffrn_radiation_monochromator graphite
_diffrn_radiation_source 'rotating-anode tube'
_diffrn_radiation_type CuK\a
_diffrn_radiation_wavelength 1.54178
_diffrn_reflns_av_R_equivalents 0.0000
_diffrn_reflns_av_sigmaI/netI 0.0358
_diffrn_reflns_limit_h_max 11
_diffrn_reflns_limit_h_min -9
_diffrn_reflns_limit_k_max 14
_diffrn_reflns_limit_k_min -12
_diffrn_reflns_limit_l_max 21
_diffrn_reflns_limit_l_min -21
_diffrn_reflns_number 3501
_diffrn_reflns_theta_max 60.07
_diffrn_reflns_theta_min 4.24
_diffrn_standards_decay_% 0
_diffrn_standards_interval_count 150
_diffrn_standards_number e
_exptl_absorpt_coefficient_mu 3.705
_exptl_absorpt_correction_T_max 1.00
_exptl_absorpt_correction_T_min 0.79
_exptl_absorpt_correction_type psi-scan
_exptl_crystal_colour colourless
_exptl_crystal_density_diffrn 1.627
_exptl_crystal_description prisms
_exptl_crystal_F_000 1216
_exptl_crystal_size_max 0.3
_exptl_crystal_size_mid 0.2
_exptl_crystal_size_min 0.2
_refine_diff_density_max 0.702
_refine_diff_density_min -0.339
_refine_diff_density_rms 0.067
_refine_ls_extinction_method none
_refine_ls_goodness_of_fit_all 1.016
_refine_ls_goodness_of_fit_obs 1.052
_refine_ls_hydrogen_treatment mixed
_refine_ls_matrix_type full
_refine_ls_number_parameters 318
_refine_ls_number_reflns 3501
_refine_ls_number_restraints 0
_refine_ls_restrained_S_all 1.016
_refine_ls_restrained_S_obs 1.052
_refine_ls_R_factor_all 0.0510
_refine_ls_R_factor_obs 0.0398
_refine_ls_shift/esd_max 0.084
_refine_ls_shift/esd_mean 0.003
_refine_ls_structure_factor_coef Fsqd
_refine_ls_weighting_details 'w=1/[\s^2^(Fo^2^)+(0.0566P)^2^+2.8200P] where P=(Fo^2^+2Fc^2^)/3'
_refine_ls_weighting_scheme calc
_refine_ls_wR_factor_all 0.1102
_refine_ls_wR_factor_obs 0.1041
_reflns_number_observed 2963
_reflns_number_total 3501
_reflns_observed_criterion >2sigma(I)
_cod_data_source_file ic9911116.cif
_cod_data_source_block renew
_cod_depositor_comments
;
The following automatic conversions were performed:

'_symmetry_cell_setting' value 'Monoclinic' changed to 'monoclinic'
according to the built-in table from CIF Core dictionary named
'cif_core.dic' version 2.4.1 from 2010-06-29.

'_geom_bond_publ_flag'
value 'Y' changed to 'y' according to the built-in table from CIF
Core dictionary named 'cif_core.dic' version 2.4.1 from 2010-06-29
(16 times).

Automatic conversion script
Id: cif_fix_values 1646 2011-03-28 12:23:43Z adriana 

The following automatic conversions were performed:

'_refine_ls_weighting_scheme' value 'calc
w=1/[\s^2^(Fo^2^)+(0.0566P)^2^+2.8200P] where P=(Fo^2^+2Fc^2^)/3' was
changed to 'calc'. New tag '_refine_ls_weighting_details' was
created. The value of the new tag was set to
'w=1/[\s^2^(Fo^2^)+(0.0566P)^2^+2.8200P] where P=(Fo^2^+2Fc^2^)/3'.

Automatic conversion script
Id: cif_fix_values 3143 2015-03-26 13:38:13Z robertas 
;
_cod_database_code 4320830

loop_
_symmetry_equiv_pos_as_xyz
'x, y, z'
'-x, y+1/2, -z+1/2'
'-x, -y, -z'
'x, -y-1/2, z-1/2'

loop_
_atom_site_aniso_label
_atom_site_aniso_U_11
_atom_site_aniso_U_22
_atom_site_aniso_U_33
_atom_site_aniso_U_23
_atom_site_aniso_U_13
_atom_site_aniso_U_12
P1 0.0248(4) 0.0236(4) 0.0262(4) -0.0003(3) 0.0056(3) -0.0002(3)
O11 0.0382(13) 0.0359(13) 0.0367(12) -0.0088(10) 0.0102(10) 0.0020(10)
O12 0.0234(11) 0.0394(13) 0.0325(12) 0.0081(10) 0.0048(10) -0.0033(10)
O13 0.0504(15) 0.0471(15) 0.0259(12) 0.0025(11) 0.0049(11) 0.0228(12)
O14 0.0403(14) 0.0449(15) 0.0488(15) 0.0117(13) 0.0009(11) -0.0173(12)
P2 0.0246(4) 0.0224(4) 0.0270(4) -0.0014(3) 0.0046(3) 0.0035(3)
O21 0.0371(13) 0.0384(13) 0.0328(12) -0.0055(10) 0.0147(10) 0.0035(10)
O22 0.0355(12) 0.0348(13) 0.0284(12) -0.0038(10) 0.0041(10) 0.0135(11)
O23 0.0400(13) 0.0296(13) 0.0478(14) 0.0044(11) 0.0215(11) 0.0066(11)
O24 0.0384(13) 0.0298(13) 0.0515(15) 0.0030(12) -0.0094(11) -0.0044(11)
P3 0.0327(5) 0.0237(4) 0.0271(4) -0.0029(3) 0.0061(3) 0.0020(3)
O31 0.113(3) 0.0483(17) 0.0504(17) -0.0122(14) 0.0342(19) -0.0360(17)
O32 0.0447(15) 0.0529(16) 0.0534(15) -0.0138(13) 0.0136(12) 0.0141(13)
O33 0.0457(15) 0.0447(15) 0.0392(13) -0.0162(11) 0.0161(11) -0.0137(12)
O34 0.0423(14) 0.0318(13) 0.0653(17) -0.0071(12) -0.0149(13) 0.0085(11)
P4 0.0363(5) 0.0205(4) 0.0267(4) 0.0006(3) 0.0109(3) 0.0023(3)
O41 0.0484(14) 0.0224(11) 0.0399(13) -0.0016(10) 0.0121(11) -0.0036(10)
O42 0.0455(14) 0.0355(13) 0.0338(12) 0.0069(10) 0.0155(10) 0.0145(11)
O43 0.0357(13) 0.0683(18) 0.0307(14) 0.0028(12) 0.0095(10) 0.0157(12)
O44 0.0699(18) 0.0273(14) 0.0341(13) -0.0027(10) 0.0174(12) -0.0145(12)
N1 0.0290(14) 0.0322(15) 0.0327(15) -0.0030(12) 0.0103(11) -0.0054(12)
C2 0.0350(18) 0.0269(17) 0.047(2) -0.0082(15) 0.0143(16) -0.0051(15)
C3 0.0323(17) 0.0227(16) 0.046(2) 0.0015(14) 0.0140(15) -0.0001(14)
N4 0.0344(15) 0.0240(14) 0.0331(14) 0.0010(11) 0.0123(12) -0.0017(12)
C5 0.0379(19) 0.0371(19) 0.0343(18) 0.0066(15) 0.0104(15) 0.0034(16)
C6 0.0363(18) 0.0389(19) 0.0264(16) -0.0009(14) 0.0081(14) 0.0040(15)
N7 0.0276(14) 0.0336(15) 0.0279(14) -0.0023(11) 0.0043(11) 0.0017(12)
C8 0.0325(18) 0.0312(18) 0.0299(16) -0.0040(14) 0.0038(14) -0.0012(14)
C9 0.0336(18) 0.0361(19) 0.0375(19) -0.0012(15) 0.0113(15) 0.0047(15)
C10 0.0367(19) 0.045(2) 0.047(2) 0.0034(17) 0.0050(16) -0.0059(17)
C11 0.051(2) 0.037(2) 0.0356(19) -0.0022(15) 0.0076(16) -0.0044(17)
C12 0.0413(19) 0.0376(19) 0.0379(19) -0.0024(15) 0.0140(16) -0.0035(16)
C13 0.051(2) 0.043(2) 0.0306(18) 0.0001(16) 0.0147(16) 0.0017(18)

loop_
_atom_site_label
_atom_site_type_symbol
_atom_site_fract_x
_atom_site_fract_y
_atom_site_fract_z
_atom_site_U_iso_or_equiv
_atom_site_thermal_displace_type
_atom_site_occupancy
_atom_site_calc_flag
_atom_site_refinement_flags
_atom_site_disorder_group
P1 P 1.49101(8) 0.94287(6) 0.36488(4) 0.0249(2) Uani 1 d . .
O11 O 1.4756(2) 0.86937(18) 0.30216(12) 0.0366(5) Uani 1 d . .
O12 O 1.4789(2) 0.88258(18) 0.43257(11) 0.0320(5) Uani 1 d . .
H012 H 1.5462 0.8953 0.4645 0.03(2) Uiso 0.50 calc PR .
O13 O 1.3701(3) 1.0237(2) 0.34718(12) 0.0417(6) Uani 1 d . .
H013 H 1.3641 1.0556 0.3836 0.082(17) Uiso 1 calc R .
O14 O 1.6287(2) 1.0008(2) 0.38102(14) 0.0461(6) Uani 1 d . .
H014 H 1.6242 1.0532 0.3551 0.11(2) Uiso 1 calc R .
P2 P 0.79021(8) 0.80856(6) 0.53294(4) 0.0248(2) Uani 1 d . .
O21 O 0.7986(2) 0.77895(18) 0.45918(11) 0.0350(5) Uani 1 d . .
O22 O 0.6747(2) 0.88715(19) 0.53577(11) 0.0334(5) Uani 1 d . .
H022 H 0.7058 0.9478 0.5413 0.17(7) Uiso 0.50 calc PR .
O23 O 0.7635(2) 0.71065(18) 0.57711(13) 0.0373(6) Uani 1 d . .
H023 H 0.8018 0.6582 0.5652 0.069(15) Uiso 1 calc R .
O24 O 0.9246(2) 0.86308(18) 0.57313(14) 0.0430(6) Uani 1 d . .
H024 H 0.9714 0.8199 0.6000 0.076(16) Uiso 1 calc R .
P3 P 1.20515(8) 0.69098(6) 0.21434(4) 0.0280(2) Uani 1 d . .
O31 O 1.1447(4) 0.5897(2) 0.24084(16) 0.0681(9) Uani 1 d . .
H031 H 1.0829 0.6065 0.2604 0.11(2) Uiso 1 calc R .
O32 O 1.3267(3) 0.6571(2) 0.18628(14) 0.0499(7) Uani 1 d . .
O33 O 1.2523(3) 0.7636(2) 0.28101(12) 0.0422(6) Uani 1 d . .
H033 H 1.3202 0.7975 0.2771 0.10(2) Uiso 1 calc R .
O34 O 1.0995(3) 0.74802(19) 0.15979(15) 0.0507(7) Uani 1 d . .
P4 P 1.01819(8) 0.51520(6) 0.39189(4) 0.0272(2) Uani 1 d . .
O41 O 1.0830(2) 0.61170(17) 0.36646(12) 0.0365(5) Uani 1 d . .
O42 O 1.1098(2) 0.45553(18) 0.45204(11) 0.0372(6) Uani 1 d . .
O43 O 0.8847(2) 0.5517(2) 0.41451(12) 0.0446(6) Uani 1 d . .
H043 H 0.8959 0.5474 0.4580 0.075(16) Uiso 1 calc R .
O44 O 0.9702(3) 0.44382(18) 0.32507(12) 0.0429(6) Uani 1 d . .
H044 H 0.9481 0.3850 0.3374 0.054(12) Uiso 1 calc R .
N1 N 1.2403(3) 0.7765(2) 0.45136(14) 0.0308(6) Uani 1 d . .
H1A H 1.1962 0.7214 0.4263 0.037 Uiso 1 calc R .
H1B H 1.3109 0.7946 0.4319 0.037 Uiso 1 calc R .
C2 C 1.1444(3) 0.8692(3) 0.44632(18) 0.0354(8) Uani 1 d . .
H2A H 1.1979 0.9333 0.4601 0.043 Uiso 1 calc R .
H2B H 1.0873 0.8587 0.4804 0.043 Uiso 1 calc R .
C3 C 1.0528(3) 0.8864(2) 0.37344(18) 0.0330(7) Uani 1 d . .
H3A H 1.0106 0.9563 0.3714 0.040 Uiso 1 calc R .
H3B H 1.1070 0.8837 0.3375 0.040 Uiso 1 calc R .
N4 N 0.9446(3) 0.8030(2) 0.35828(14) 0.0298(6) Uani 1 d . .
H4A H 0.9019 0.8012 0.3948 0.036 Uiso 1 calc R .
H4B H 0.9849 0.7393 0.3566 0.036 Uiso 1 calc R .
C5 C 0.8391(3) 0.8185(3) 0.29039(17) 0.0361(8) Uani 1 d . .
H5A H 0.8842 0.8336 0.2518 0.043 Uiso 1 calc R .
H5B H 0.7816 0.8790 0.2954 0.043 Uiso 1 calc R .
C6 C 0.7516(3) 0.7200(3) 0.27266(17) 0.0337(8) Uani 1 d . .
H6A H 0.6939 0.7275 0.2252 0.040 Uiso 1 calc R .
H6B H 0.8104 0.6587 0.2723 0.040 Uiso 1 calc R .
N7 N 0.6632(3) 0.7004(2) 0.32432(14) 0.0300(6) Uani 1 d . .
H7A H 0.7150 0.7054 0.3689 0.036 Uiso 1 calc R .
H7B H 0.5991 0.7519 0.3190 0.036 Uiso 1 calc R .
C8 C 0.5938(3) 0.5950(3) 0.31600(16) 0.0317(7) Uani 1 d . .
H8A H 0.6605 0.5393 0.3149 0.038 Uiso 1 calc R .
H8B H 0.5261 0.5931 0.2712 0.038 Uiso 1 calc R .
C9 C 0.5246(3) 0.5751(3) 0.37731(17) 0.0352(8) Uani 1 d . .
H9A H 0.4581 0.6311 0.3781 0.042 Uiso 1 calc R .
H9B H 0.5926 0.5783 0.4219 0.042 Uiso 1 calc R .
C10 C 0.4529(4) 0.4677(3) 0.3716(2) 0.0435(9) Uani 1 d . .
H10A H 0.3954 0.4610 0.3240 0.052 Uiso 1 calc R .
H10B H 0.3933 0.4666 0.4050 0.052 Uiso 1 calc R .
C11 C 0.5471(4) 0.3714(3) 0.38611(18) 0.0417(8) Uani 1 d . .
H11A H 0.4960 0.3089 0.3658 0.050 Uiso 1 calc R .
H11B H 0.6211 0.3815 0.3617 0.050 Uiso 1 calc R .
C12 C 0.6084(4) 0.3502(3) 0.46450(18) 0.0382(8) Uani 1 d . .
H12A H 0.6568 0.4132 0.4860 0.046 Uiso 1 calc R .
H12B H 0.5357 0.3351 0.4889 0.046 Uiso 1 calc R .
C13 C 0.7058(4) 0.2572(3) 0.47302(17) 0.0409(8) Uani 1 d . .
H13A H 0.6593 0.1972 0.4464 0.049 Uiso 1 calc R .
H13B H 0.7825 0.2760 0.4523 0.049 Uiso 1 calc R .

loop_
_atom_type_symbol
_atom_type_description
_atom_type_scat_dispersion_real
_atom_type_scat_dispersion_imag
_atom_type_scat_source
P P 0.2955 0.4335 'International Tables Vol C Tables 4.2.6.8 and 6.1.1.4'
O O 0.0492 0.0322 'International Tables Vol C Tables 4.2.6.8 and 6.1.1.4'
N N 0.0311 0.0180 'International Tables Vol C Tables 4.2.6.8 and 6.1.1.4'
C C 0.0181 0.0091 'International Tables Vol C Tables 4.2.6.8 and 6.1.1.4'
H H 0.0000 0.0000 'International Tables Vol C Tables 4.2.6.8 and 6.1.1.4'

loop_
_geom_angle_atom_site_label_1
_geom_angle_atom_site_label_2
_geom_angle_atom_site_label_3
_geom_angle
_geom_angle_site_symmetry_1
_geom_angle_site_symmetry_3
_geom_angle_publ_flag
O11 P1 O14 112.45(14) . . ?
O11 P1 O12 111.50(13) . . ?
O14 P1 O12 107.51(13) . . ?
O11 P1 O13 106.82(13) . . ?
O14 P1 O13 110.94(15) . . ?
O12 P1 O13 107.55(13) . . ?
O21 P2 O22 113.52(13) . . ?
O21 P2 O23 112.24(13) . . ?
O22 P2 O23 105.43(13) . . ?
O21 P2 O24 110.93(14) . . ?
O22 P2 O24 106.10(14) . . ?
O23 P2 O24 108.23(14) . . ?
O34 P3 O32 112.80(16) . . ?
O34 P3 O31 110.92(18) . . ?
O32 P3 O31 107.24(18) . . ?
O34 P3 O33 109.54(14) . . ?
O32 P3 O33 109.93(14) . . ?
O31 P3 O33 106.18(15) . . ?
O42 P4 O41 114.59(14) . . ?
O42 P4 O44 111.87(14) . . ?
O41 P4 O44 105.72(13) . . ?
O42 P4 O43 110.11(13) . . ?
O41 P4 O43 108.24(14) . . ?
O44 P4 O43 105.85(15) . . ?
C13 N1 C2 111.7(2) 3_766 . ?
N1 C2 C3 114.8(3) . . ?
N4 C3 C2 110.3(3) . . ?
C3 N4 C5 114.9(2) . . ?
N4 C5 C6 110.6(3) . . ?
N7 C6 C5 112.7(3) . . ?
C8 N7 C6 114.1(2) . . ?
N7 C8 C9 110.3(3) . . ?
C8 C9 C10 112.4(3) . . ?
C9 C10 C11 115.3(3) . . ?
C12 C11 C10 114.7(3) . . ?
C13 C12 C11 110.6(3) . . ?
N1 C13 C12 114.2(3) 3_766 . ?

loop_
_geom_bond_atom_site_label_1
_geom_bond_atom_site_label_2
_geom_bond_distance
_geom_bond_site_symmetry_2
_geom_bond_publ_flag
P1 O11 1.499(2) . y
P1 O12 1.534(2) . y
P1 O13 1.558(2) . y
P1 O14 1.528(2) . y
P2 O21 1.487(2) . y
P2 O22 1.531(2) . y
P2 O23 1.550(2) . y
P2 O24 1.553(2) . y
P3 O31 1.542(3) . y
P3 O32 1.499(2) . y
P3 O33 1.558(2) . y
P3 O34 1.496(2) . y
P4 O41 1.506(2) . y
P4 O42 1.505(2) . y
P4 O43 1.565(2) . y
P4 O44 1.552(2) . y
N1 C13 1.495(4) 3_766 ?
N1 C2 1.497(4) . ?
C2 C3 1.510(5) . ?
C3 N4 1.487(4) . ?
N4 C5 1.497(4) . ?
C5 C6 1.510(5) . ?
C6 N7 1.491(4) . ?
N7 C8 1.486(4) . ?
C8 C9 1.517(4) . ?
C9 C10 1.519(5) . ?
C10 C11 1.520(5) . ?
C11 C12 1.519(5) . ?
C12 C13 1.506(5) . ?
C13 N1 1.495(4) 3_766 ?

loop_
_geom_torsion_atom_site_label_1
_geom_torsion_atom_site_label_2
_geom_torsion_atom_site_label_3
_geom_torsion_atom_site_label_4
_geom_torsion
_geom_torsion_site_symmetry_1
_geom_torsion_site_symmetry_2
_geom_torsion_site_symmetry_3
_geom_torsion_site_symmetry_4
_geom_torsion_publ_flag
C13 N1 C2 C3 -161.8(3) 3_766 . . . ?
N1 C2 C3 N4 73.0(3) . . . . ?
C2 C3 N4 C5 174.2(3) . . . . ?
C3 N4 C5 C6 168.8(3) . . . . ?
N4 C5 C6 N7 67.5(3) . . . . ?
C5 C6 N7 C8 -170.0(3) . . . . ?
C6 N7 C8 C9 171.3(3) . . . . ?
N7 C8 C9 C10 -179.6(3) . . . . ?
C8 C9 C10 C11 71.6(4) . . . . ?
C9 C10 C11 C12 77.7(4) . . . . ?
C10 C11 C12 C13 -176.9(3) . . . . ?
C11 C12 C13 N1 -173.9(3) . . . 3_766 ?
